data_9015940
loop_
_publ_author_name
'Raade, G.'
'Johnsen, O.'
'Erambert, M.'
'Petersen, O. V.'

_publ_section_title
;
 Hundholmenite-(Y) from Norway - a new mineral species in the vicanite group:
 descriptive data and crystal structure
;
_journal_name_full 'Mineralogical Magazine'
_journal_page_first 179
_journal_page_last 192
_journal_paper_doi 10.1180/minmag.2007.071.2.179
_journal_volume 71
_journal_year 2007
_chemical_compound_source 'Hundholmen, Tysfjord, Nordland County, Norway'
_chemical_formula_sum 'Al0.66 As0.48 B3 Ca3.15 F11.16 Fe0.27 Mn0.03 Na0.27 O39.64 P0.05 Si6.69 Sm7.71 Y4.38'
_chemical_name_mineral Hundholmenite-(Y)
_space_group_IT_number 160
_symmetry_space_group_name_Hall 'R 3 -2"'
_symmetry_space_group_name_H-M 'R 3 m :H'
_cell_angle_alpha 90
_cell_angle_beta 90
_cell_angle_gamma 120
_cell_formula_units_Z 3
_cell_length_a 10.675
_cell_length_b 10.675
_cell_length_c 27.02
_cell_volume 2666.562
_database_code_amcsd 0018904
_exptl_crystal_density_diffrn 5.268
_cod_original_sg_symbol_H-M 'R 3 m'
_cod_original_formula_sum 'Sm7.71 Y4.38 Ca3.15 Na.27 Mn.03 Al.66 Fe.27 Si6.69 B3 As.48 P.05 O39.64 F11.16'
_cod_database_code 9015940

loop_
_space_group_symop_operation_xyz
x,y,z
2/3+x,1/3+y,1/3+z
1/3+x,2/3+y,2/3+z
x,x-y,z
2/3+x,1/3+x-y,1/3+z
1/3+x,2/3+x-y,2/3+z
-y,-x,z
2/3-y,1/3-x,1/3+z
1/3-y,2/3-x,2/3+z
-x+y,y,z
2/3-x+y,1/3+y,1/3+z
1/3-x+y,2/3+y,2/3+z
-y,x-y,z
2/3-y,1/3+x-y,1/3+z
1/3-y,2/3+x-y,2/3+z
-x+y,-x,z
2/3-x+y,1/3-x,1/3+z
1/3-x+y,2/3-x,2/3+z

loop_
_atom_site_aniso_label
_atom_site_aniso_U_11
_atom_site_aniso_U_22
_atom_site_aniso_U_33
_atom_site_aniso_U_12
_atom_site_aniso_U_13
_atom_site_aniso_U_23
SmM1 0.01090 0.01090 0.01450 0.00390 0.00080 -0.00080
YM1 0.01090 0.01090 0.01450 0.00390 0.00080 -0.00080
SmM2 0.01740 0.01740 0.01450 0.00650 -0.00110 0.00110
CaM2 0.01740 0.01740 0.01450 0.00650 -0.00110 0.00110
CaM3 0.01870 0.01870 0.02400 0.01250 0.00380 -0.00380
SmM3 0.01870 0.01870 0.02400 0.01250 0.00380 -0.00380
YM3 0.01870 0.01870 0.02400 0.01250 0.00380 -0.00380
NaM3 0.01870 0.01870 0.02400 0.01250 0.00380 -0.00380
MnM3 0.01870 0.01870 0.02400 0.01250 0.00380 -0.00380
YM4 0.01420 0.01420 0.01520 0.00320 0.00120 -0.00120
SmM4 0.01420 0.01420 0.01520 0.00320 0.00120 -0.00120
CaM4 0.01420 0.01420 0.01520 0.00320 0.00120 -0.00120
SmM5 0.01060 0.01060 0.01220 0.00520 0.00010 -0.00010
YM5 0.01060 0.01060 0.01220 0.00520 0.00010 -0.00010
Al 0.02000 0.02000 0.00900 0.01000 0.00000 0.00000
Fe 0.02000 0.02000 0.00900 0.01000 0.00000 0.00000
Si1 0.01100 0.01100 0.02000 0.00600 0.00060 -0.00060
Si2 0.00900 0.00900 0.01400 0.00400 -0.00050 0.00050
B1 0.00800 0.00800 0.00300 0.00010 -0.00300 0.00300
Si3 0.01400 0.01400 0.02300 0.00700 0.00000 0.00000
As3 0.01400 0.01400 0.02300 0.00700 0.00000 0.00000
P3 0.01400 0.01400 0.02300 0.00700 0.00000 0.00000
As2 0.00500 0.00500 0.00200 0.00200 0.00000 0.00000
Ca 0.03800 0.03800 0.05000 0.01900 0.00000 0.00000
O1 0.00700 0.00700 0.01500 0.00300 -0.00050 0.00050
O2 0.01300 0.01300 0.02200 0.01000 -0.00200 0.00200
O3 0.01000 0.02100 0.01700 0.01100 0.00200 0.00100
O4 0.01700 0.01700 0.02000 0.01200 0.00500 -0.00500
O5 0.02500 0.02500 0.01500 0.02000 -0.00070 0.00070
O6 0.01200 0.02400 0.02000 0.00200 -0.00600 -0.00300
O7 0.00400 0.00500 0.01500 0.00200 -0.00040 -0.00100
O8 0.01000 0.01000 0.01500 0.00600 0.00200 -0.00200
O9 0.02600 0.02600 0.00700 0.01000 -0.00400 0.00400
O10 0.01900 0.01900 0.04000 0.00900 0.00000 0.00000
O11 0.01700 0.03000 0.02500 0.01300 -0.00500 0.00200
F11 0.01700 0.03000 0.02500 0.01300 -0.00500 0.00200
F12 0.02000 0.02000 0.02000 0.00400 0.00080 -0.00080
O12 0.02000 0.02000 0.02000 0.00400 0.00080 -0.00080
F13 0.02100 0.02100 0.03000 0.01000 0.00000 0.00000
F14 0.02500 0.02500 0.02900 0.01500 -0.00600 -0.00200

loop_
_atom_site_label
_atom_site_fract_x
_atom_site_fract_y
_atom_site_fract_z
_atom_site_occupancy
_atom_site_U_iso_or_equiv
_atom_site_type_symbol
_atom_site_attached_hydrogens
SmM1 -0.12915 0.12915 -0.31890 0.64000 0.01280 Sm 0
YM1 -0.12915 0.12915 -0.31890 0.36000 0.01280 Y 0
SmM2 -0.13642 0.13642 0.09950 0.75000 0.01740 Sm 0
CaM2 -0.13642 0.13642 0.09950 0.25000 0.01740 Ca 0
CaM3 0.11530 -0.11530 -0.09890 0.44000 0.01910 Ca 0
SmM3 0.11530 -0.11530 -0.09890 0.28000 0.01910 Sm 0
YM3 0.11530 -0.11530 -0.09890 0.10000 0.01910 Y 0
NaM3 0.11530 -0.11530 -0.09890 0.09000 0.01910 Na 0
MnM3 0.11530 -0.11530 -0.09890 0.01000 0.01910 Mn 0
YM4 0.12303 -0.12303 0.46610 0.56000 0.01630 Y 0
SmM4 0.12303 -0.12303 0.46610 0.34000 0.01630 Sm 0
CaM4 0.12303 -0.12303 0.46610 0.10000 0.01630 Ca 0
SmM5 0.13867 -0.13867 0.21910 0.56000 0.01120 Sm 0
YM5 0.13867 -0.13867 0.21910 0.44000 0.01120 Y 0
Al 0.00000 0.00000 0.00000 0.66000 0.01600 Al 0
Fe 0.00000 0.00000 0.00000 0.27000 0.01600 Fe 0
Si1 0.16880 -0.16880 0.04260 1.00000 0.01400 Si 0
Si2 -0.17000 0.17000 -0.04020 1.00000 0.01100 Si 0
B1 -0.07940 0.07940 0.29200 1.00000 0.00800 B 0
Si3 0.00000 0.00000 -0.21190 0.69000 0.01700 Si 0
As3 0.00000 0.00000 -0.21190 0.26000 0.01700 As 0
P3 0.00000 0.00000 -0.21190 0.05000 0.01700 P 0
As2 0.00000 0.00000 -0.45400 0.22000 0.00400 As 0
Ca 0.00000 0.00000 -0.42800 0.78000 0.04200 Ca 0
O1 0.08060 -0.08060 0.04560 1.00000 0.01000 O 0
O2 0.18530 -0.18530 -0.01510 1.00000 0.01400 O 0
O3 0.32460 -0.06820 0.06950 1.00000 0.01500 O 0
O4 -0.08370 0.08370 -0.04680 1.00000 0.01600 O 0
O5 -0.19170 0.19170 0.01800 1.00000 0.01800 O 0
O6 -0.32900 0.07770 -0.06310 1.00000 0.02200 O 0
O7 0.07730 -0.84500 0.30520 1.00000 0.00800 O 0
O8 -0.09490 0.09490 0.23730 1.00000 0.01100 O 0
O9 0.08530 -0.08530 0.14400 1.00000 0.02100 O 0
O10 0.00000 0.00000 -0.15010 1.00000 0.02600 O 0
O11 0.16400 0.05600 -0.23450 0.26000 0.02300 O 0
F11 0.16400 0.05600 -0.23450 0.24000 0.02300 F 0
F12 -0.08690 0.08690 -0.48910 0.64000 0.02300 F 0
O12 -0.08690 0.08690 -0.48910 0.36000 0.02300 O 0
F13 0.00000 0.00000 -0.33750 1.00000 0.02400 F 0
F14 0.01500 0.30290 -0.16140 1.00000 0.02500 F 0
FW 0.00000 0.00000 0.43330 0.80000 0.01000 F 0

loop_
_cod_changelog_entry_id
_cod_changelog_entry_author
_cod_changelog_entry_date
_cod_changelog_entry_text
1
;cod-tools version 3.8.0
Id: cif_guess_AMCSD_atom_types 9581 2023-05-17 12:35:41Z saulius
;
2023-05-23T09:23:33+03:00
;Derived atom types and hydrogen counts
from atom names that follow the AMCSD naming convention
(Wat == water, O-H == hydroxyl).
;

loop_
_cod_related_entry_id
_cod_related_entry_database
_cod_related_entry_code
1 AMCSD 0018904
